data_4319727
loop_
_publ_author_name
Evenson
'Peter K. Dorhout'

_publ_section_title
;
 Thiophosphate Phase Diagrams Developed in Conjunction with the Synthesis
 of the New Compounds KLaP2S6, K2La(P2S6)1/2(PS4), K3La(PS4)2,
 K4La0.67(PS4)2, K9-xLa1+x/3(PS4)4 (x = 0.5), K4Eu(PS4)2, and KEuPS4
;
_journal_name_full 'Inorganic Chemistry'
_journal_page_first 2884
_journal_page_last 2891
_journal_paper_doi 10.1021/ic000596r
_journal_volume 40
_journal_year 2001
_chemical_formula_sum 'Eu K P S4'
_chemical_formula_weight 350.27
_chemical_name_systematic
; 
 ? 
;
_space_group_IT_number 62
_symmetry_cell_setting orthorhombic
_symmetry_space_group_name_Hall '-P 2ac 2n'
_symmetry_space_group_name_H-M 'P n m a'
_atom_sites_solution_hydrogens geom
_atom_sites_solution_primary direct
_atom_sites_solution_secondary difmap
_audit_creation_method SHELXL
_cell_angle_alpha 90.00
_cell_angle_beta 90.00
_cell_angle_gamma 90.00
_cell_formula_units_Z 4
_cell_length_a 16.7816(15)
_cell_length_b 6.6141(6)
_cell_length_c 6.5142(6)
_cell_measurement_temperature 168(2)
_cell_volume 723.04(11)
_computing_cell_refinement 'Bruker SMART'
_computing_data_collection 'Bruker SMART'
_computing_data_reduction 'Bruker SAINT'
_computing_molecular_graphics 'Bruker SHELXTL'
_computing_publication_material 'Bruker SHELXTL'
_computing_structure_refinement 'SHELXL-93 (Sheldrick, 1993)'
_computing_structure_solution 'SHELXS-86 (Sheldrick, 1990)'
_diffrn_ambient_temperature 168(2)
_diffrn_measurement_device 'Bruker CCD'
_diffrn_measurement_method '\w scans'
_diffrn_radiation_monochromator graphite
_diffrn_radiation_source 'fine-focus sealed tube'
_diffrn_radiation_type MoK\a
_diffrn_radiation_wavelength 0.71073
_diffrn_reflns_av_R_equivalents 0.0581
_diffrn_reflns_av_sigmaI/netI 0.0475
_diffrn_reflns_limit_h_max 22
_diffrn_reflns_limit_h_min -12
_diffrn_reflns_limit_k_max 8
_diffrn_reflns_limit_k_min -8
_diffrn_reflns_limit_l_max 8
_diffrn_reflns_limit_l_min -8
_diffrn_reflns_number 4521
_diffrn_reflns_theta_max 28.30
_diffrn_reflns_theta_min 2.43
_exptl_absorpt_coefficient_mu 10.504
_exptl_absorpt_correction_type SADABS
_exptl_crystal_colour 'brown, clear'
_exptl_crystal_density_diffrn 3.218
_exptl_crystal_description plate
_exptl_crystal_F_000 644
_exptl_crystal_size_max 0.03
_exptl_crystal_size_mid 0.08
_exptl_crystal_size_min 0.09
_refine_diff_density_max 1.047
_refine_diff_density_min -1.209
_refine_diff_density_rms 0.265
_refine_ls_extinction_method none
_refine_ls_goodness_of_fit_all 1.069
_refine_ls_goodness_of_fit_obs 1.097
_refine_ls_matrix_type full
_refine_ls_number_parameters 40
_refine_ls_number_reflns 977
_refine_ls_number_restraints 0
_refine_ls_restrained_S_all 1.069
_refine_ls_restrained_S_obs 1.097
_refine_ls_R_factor_all 0.0552
_refine_ls_R_factor_obs 0.0368
_refine_ls_shift/esd_max 0.000
_refine_ls_shift/esd_mean 0.000
_refine_ls_structure_factor_coef Fsqd
_refine_ls_weighting_details 'w=1/[\s^2^(Fo^2^)+(0.0308P)^2^+3.2900P] where P=(Fo^2^+2Fc^2^)/3'
_refine_ls_weighting_scheme calc
_refine_ls_wR_factor_all 0.0749
_refine_ls_wR_factor_obs 0.0687
_reflns_number_observed 787
_reflns_number_total 977
_reflns_observed_criterion >2sigma(I)
_cod_data_source_file ic000596r_7.cif
_cod_data_source_block KEuPS4
_cod_depositor_comments
;
The following automatic conversions were performed:

'_symmetry_cell_setting' value 'Orthorhombic' changed to
'orthorhombic' according to the built-in table from CIF Core
dictionary named 'cif_core.dic' version 2.4.1 from 2010-06-29.

Automatic conversion script
Id: cif_fix_values 1646 2011-03-28 12:23:43Z adriana 

The following automatic conversions were performed:

'_refine_ls_weighting_scheme' value 'calc
w=1/[\s^2^(Fo^2^)+(0.0308P)^2^+3.2900P] where P=(Fo^2^+2Fc^2^)/3' was
changed to 'calc'. New tag '_refine_ls_weighting_details' was
created. The value of the new tag was set to
'w=1/[\s^2^(Fo^2^)+(0.0308P)^2^+3.2900P] where P=(Fo^2^+2Fc^2^)/3'.

Automatic conversion script
Id: cif_fix_values 3143 2015-03-26 13:38:13Z robertas 
;
_cod_database_code 4319727

loop_
_symmetry_equiv_pos_as_xyz
'x, y, z'
'-x+1/2, -y, z+1/2'
'-x, y+1/2, -z'
'x+1/2, -y+1/2, -z+1/2'
'-x, -y, -z'
'x-1/2, y, -z-1/2'
'x, -y-1/2, z'
'-x-1/2, y-1/2, z-1/2'

loop_
_atom_site_aniso_label
_atom_site_aniso_U_11
_atom_site_aniso_U_22
_atom_site_aniso_U_33
_atom_site_aniso_U_23
_atom_site_aniso_U_13
_atom_site_aniso_U_12
Eu1 0.0130(2) 0.0167(2) 0.0120(2) 0.000 0.0005(2) 0.000
P1 0.0099(10) 0.0074(9) 0.0121(11) 0.000 -0.0002(9) 0.000
K1 0.0185(11) 0.0172(11) 0.0353(14) 0.000 -0.0064(10) 0.000
S1 0.0131(11) 0.0200(11) 0.0170(12) 0.000 0.0057(9) 0.000
S2 0.0088(10) 0.0236(11) 0.0165(12) 0.000 0.0018(9) 0.000
S3 0.0150(8) 0.0095(7) 0.0180(8) -0.0019(6) -0.0025(6) -0.0001(6)

loop_
_atom_site_label
_atom_site_type_symbol
_atom_site_fract_x
_atom_site_fract_y
_atom_site_fract_z
_atom_site_U_iso_or_equiv
_atom_site_thermal_displace_type
_atom_site_occupancy
_atom_site_calc_flag
_atom_site_refinement_flags
_atom_site_disorder_group
Eu1 Eu 0.47800(3) 0.2500 0.29192(7) 0.01388(15) Uani 1 d S .
P1 P 0.40201(13) 0.2500 0.7786(4) 0.0098(4) Uani 1 d S .
K1 K 0.21173(13) 0.2500 0.4815(4) 0.0237(5) Uani 1 d S .
S1 S 0.33238(14) 0.2500 0.0338(4) 0.0167(5) Uani 1 d S .
S2 S 0.47850(14) -0.2500 0.1562(4) 0.0163(5) Uani 1 d S .
S3 S 0.37858(9) 0.0027(2) 0.6013(3) 0.0141(3) Uani 1 d . .

loop_
_atom_type_symbol
_atom_type_description
_atom_type_scat_dispersion_real
_atom_type_scat_dispersion_imag
_atom_type_scat_source
P P 0.1023 0.0942 'International Tables Vol C Tables 4.2.6.8 and 6.1.1.4'
S S 0.1246 0.1234 'International Tables Vol C Tables 4.2.6.8 and 6.1.1.4'
K K 0.2009 0.2494 'International Tables Vol C Tables 4.2.6.8 and 6.1.1.4'
Eu Eu -0.1578 3.6682 'International Tables Vol C Tables 4.2.6.8 and 6.1.1.4'

loop_
_geom_angle_atom_site_label_1
_geom_angle_atom_site_label_2
_geom_angle_atom_site_label_3
_geom_angle
_geom_angle_site_symmetry_1
_geom_angle_site_symmetry_3
_geom_angle_publ_flag
S1 Eu1 S2 69.51(6) . 5_655 ?
S1 Eu1 S3 142.12(4) . 3_656 ?
S2 Eu1 S3 91.73(5) 5_655 3_656 ?
S1 Eu1 S3 142.12(4) . 5_656 ?
S2 Eu1 S3 91.73(5) 5_655 5_656 ?
S3 Eu1 S3 67.42(6) 3_656 5_656 ?
S1 Eu1 S3 85.68(5) . 7_565 ?
S2 Eu1 S3 139.89(4) 5_655 7_565 ?
S3 Eu1 S3 89.26(4) 3_656 7_565 ?
S3 Eu1 S3 125.13(3) 5_656 7_565 ?
S1 Eu1 S3 85.68(5) . . ?
S2 Eu1 S3 139.89(4) 5_655 . ?
S3 Eu1 S3 125.13(3) 3_656 . ?
S3 Eu1 S3 89.26(4) 5_656 . ?
S3 Eu1 S3 64.03(6) 7_565 . ?
S1 Eu1 P1 102.62(6) . . ?
S2 Eu1 P1 172.13(6) 5_655 . ?
S3 Eu1 P1 94.81(5) 3_656 . ?
S3 Eu1 P1 94.81(5) 5_656 . ?
S3 Eu1 P1 36.12(3) 7_565 . ?
S3 Eu1 P1 36.12(3) . . ?
S1 Eu1 S2 81.70(4) . 1_565 ?
S2 Eu1 S2 75.45(4) 5_655 1_565 ?
S3 Eu1 S2 61.42(5) 3_656 1_565 ?
S3 Eu1 S2 126.43(5) 5_656 1_565 ?
S3 Eu1 S2 69.99(5) 7_565 1_565 ?
S3 Eu1 S2 133.01(5) . 1_565 ?
P1 Eu1 S2 103.92(4) . 1_565 ?
S1 Eu1 S2 81.70(4) . . ?
S2 Eu1 S2 75.45(4) 5_655 . ?
S3 Eu1 S2 126.43(5) 3_656 . ?
S3 Eu1 S2 61.42(5) 5_656 . ?
S3 Eu1 S2 133.01(5) 7_565 . ?
S3 Eu1 S2 69.99(5) . . ?
P1 Eu1 S2 103.92(4) . . ?
S2 Eu1 S2 150.06(8) 1_565 . ?
S1 Eu1 P1 34.60(6) . 1_554 ?
S2 Eu1 P1 34.91(6) 5_655 1_554 ?
S3 Eu1 P1 120.04(4) 3_656 1_554 ?
S3 Eu1 P1 120.04(4) 5_656 1_554 ?
S3 Eu1 P1 114.69(4) 7_565 1_554 ?
S3 Eu1 P1 114.69(4) . 1_554 ?
P1 Eu1 P1 137.21(7) . 1_554 ?
S2 Eu1 P1 76.09(4) 1_565 1_554 ?
S2 Eu1 P1 76.09(4) . 1_554 ?
S1 Eu1 K1 121.05(5) . 6_656 ?
S2 Eu1 K1 51.54(5) 5_655 6_656 ?
S3 Eu1 K1 50.79(4) 3_656 6_656 ?
S3 Eu1 K1 50.79(4) 5_656 6_656 ?
S3 Eu1 K1 139.67(3) 7_565 6_656 ?
S3 Eu1 K1 139.67(3) . 6_656 ?
P1 Eu1 K1 136.33(5) . 6_656 ?
S2 Eu1 K1 83.74(4) 1_565 6_656 ?
S2 Eu1 K1 83.74(4) . 6_656 ?
P1 Eu1 K1 86.45(5) 1_554 6_656 ?
S1 Eu1 Eu1 119.62(2) . 5_666 ?
S2 Eu1 Eu1 124.39(2) 5_655 5_666 ?
S3 Eu1 Eu1 45.31(3) 3_656 5_666 ?
S3 Eu1 Eu1 98.20(3) 5_656 5_666 ?
S3 Eu1 Eu1 43.94(3) 7_565 5_666 ?
S3 Eu1 Eu1 95.05(3) . 5_666 ?
P1 Eu1 Eu1 58.93(2) . 5_666 ?
S2 Eu1 Eu1 54.88(4) 1_565 5_666 ?
S2 Eu1 Eu1 153.79(4) . 5_666 ?
P1 Eu1 Eu1 130.118(11) 1_554 5_666 ?
K1 Eu1 Eu1 95.93(2) 6_656 5_666 ?
S1 P1 S3 110.63(9) 1_556 7_565 ?
S1 P1 S3 110.63(9) 1_556 . ?
S3 P1 S3 106.56(14) 7_565 . ?
S1 P1 S2 113.13(14) 1_556 5_656 ?
S3 P1 S2 107.81(9) 7_565 5_656 ?
S3 P1 S2 107.81(9) . 5_656 ?
S1 P1 Eu1 166.81(12) 1_556 . ?
S3 P1 Eu1 63.05(7) 7_565 . ?
S3 P1 Eu1 63.05(7) . . ?
S2 P1 Eu1 80.05(9) 5_656 . ?
S1 P1 Eu1 55.97(9) 1_556 1_556 ?
S3 P1 Eu1 126.69(7) 7_565 1_556 ?
S3 P1 Eu1 126.69(7) . 1_556 ?
S2 P1 Eu1 57.16(8) 5_656 1_556 ?
Eu1 P1 Eu1 137.22(7) . 1_556 ?
S1 P1 K1 86.12(10) 1_556 . ?
S3 P1 K1 62.73(7) 7_565 . ?
S3 P1 K1 62.73(7) . . ?
S2 P1 K1 160.75(12) 5_656 . ?
Eu1 P1 K1 80.69(6) . . ?
Eu1 P1 K1 142.09(8) 1_556 . ?
S3 K1 S3 58.74(6) . 7_565 ?
S3 K1 S3 107.94(5) . 2_554 ?
S3 K1 S3 142.88(9) 7_565 2_554 ?
S3 K1 S3 142.88(9) . 8_665 ?
S3 K1 S3 107.94(5) 7_565 8_665 ?
S3 K1 S3 59.85(6) 2_554 8_665 ?
S3 K1 S2 135.42(7) . 2 ?
S3 K1 S2 135.42(7) 7_565 2 ?
S3 K1 S2 79.75(6) 2_554 2 ?
S3 K1 S2 79.75(6) 8_665 2 ?
S3 K1 S1 71.51(5) . 2 ?
S3 K1 S1 129.44(7) 7_565 2 ?
S3 K1 S1 59.42(5) 2_554 2 ?
S3 K1 S1 117.39(7) 8_665 2 ?
S2 K1 S1 76.21(5) 2 2 ?
S3 K1 S1 129.44(7) . 2_565 ?
S3 K1 S1 71.51(5) 7_565 2_565 ?
S3 K1 S1 117.39(7) 2_554 2_565 ?
S3 K1 S1 59.42(5) 8_665 2_565 ?
S2 K1 S1 76.21(5) 2 2_565 ?
S1 K1 S1 152.31(11) 2 2_565 ?
S3 K1 S1 73.35(6) . . ?
S3 K1 S1 73.35(6) 7_565 . ?
S3 K1 S1 69.56(6) 2_554 . ?
S3 K1 S1 69.56(6) 8_665 . ?
S2 K1 S1 144.39(9) 2 . ?
S1 K1 S1 101.90(6) 2 . ?
S1 K1 S1 101.90(6) 2_565 . ?
S3 K1 P1 32.95(4) . . ?
S3 K1 P1 32.95(4) 7_565 . ?
S3 K1 P1 140.36(6) 2_554 . ?
S3 K1 P1 140.36(6) 8_665 . ?
S2 K1 P1 129.16(9) 2 . ?
S1 K1 P1 97.70(5) 2 . ?
S1 K1 P1 97.70(5) 2_565 . ?
S1 K1 P1 86.45(7) . . ?
S3 K1 Eu1 149.44(4) . 6_556 ?
S3 K1 Eu1 149.44(4) 7_565 6_556 ?
S3 K1 Eu1 44.15(4) 2_554 6_556 ?
S3 K1 Eu1 44.15(4) 8_665 6_556 ?
S2 K1 Eu1 44.04(5) 2 6_556 ?
S1 K1 Eu1 80.99(5) 2 6_556 ?
S1 K1 Eu1 80.99(5) 2_565 6_556 ?
S1 K1 Eu1 100.35(7) . 6_556 ?
P1 K1 Eu1 173.21(8) . 6_556 ?
S3 K1 Eu1 41.68(4) . . ?
S3 K1 Eu1 41.68(4) 7_565 . ?
S3 K1 Eu1 103.83(6) 2_554 . ?
S3 K1 Eu1 103.83(6) 8_665 . ?
S2 K1 Eu1 175.83(8) 2 . ?
S1 K1 Eu1 103.66(5) 2 . ?
S1 K1 Eu1 103.66(5) 2_565 . ?
S1 K1 Eu1 39.78(4) . . ?
P1 K1 Eu1 46.67(4) . . ?
Eu1 K1 Eu1 140.13(6) 6_556 . ?
S3 K1 K1 87.40(6) . 2_565 ?
S3 K1 K1 44.04(5) 7_565 2_565 ?
S3 K1 K1 164.40(6) 2_554 2_565 ?
S3 K1 K1 106.14(4) 8_665 2_565 ?
S2 K1 K1 91.38(6) 2 2_565 ?
S1 K1 K1 131.07(6) 2 2_565 ?
S1 K1 K1 47.44(5) 2_565 2_565 ?
S1 K1 K1 113.79(6) . 2_565 ?
P1 K1 K1 54.65(4) . 2_565 ?
Eu1 K1 K1 121.50(6) 6_556 2_565 ?
Eu1 K1 K1 85.59(6) . 2_565 ?
P1 S1 Eu1 89.43(10) 1_554 . ?
P1 S1 K1 92.47(6) 1_554 2_554 ?
Eu1 S1 K1 103.64(5) . 2_554 ?
P1 S1 K1 92.47(6) 1_554 2_564 ?
Eu1 S1 K1 103.64(5) . 2_564 ?
K1 S1 K1 152.31(11) 2_554 2_564 ?
P1 S1 K1 179.67(12) 1_554 . ?
Eu1 S1 K1 90.24(7) . . ?
K1 S1 K1 87.61(5) 2_554 . ?
K1 S1 K1 87.61(5) 2_564 . ?
P1 S2 Eu1 87.92(10) 5_656 5_655 ?
P1 S2 K1 172.34(13) 5_656 2_554 ?
Eu1 S2 K1 84.42(7) 5_655 2_554 ?
P1 S2 Eu1 87.07(5) 5_656 . ?
Eu1 S2 Eu1 104.55(4) 5_655 . ?
K1 S2 Eu1 94.84(4) 2_554 . ?
P1 S2 Eu1 87.07(5) 5_656 1_545 ?
Eu1 S2 Eu1 104.55(4) 5_655 1_545 ?
K1 S2 Eu1 94.84(4) 2_554 1_545 ?
Eu1 S2 Eu1 150.06(8) . 1_545 ?
P1 S3 Eu1 99.21(8) . 5_656 ?
P1 S3 Eu1 80.82(8) . . ?
Eu1 S3 Eu1 90.74(4) 5_656 . ?
P1 S3 K1 84.32(8) . . ?
Eu1 S3 K1 175.64(6) 5_656 . ?
Eu1 S3 K1 92.36(5) . . ?
P1 S3 K1 93.94(8) . 2 ?
Eu1 S3 K1 85.06(5) 5_656 2 ?
Eu1 S3 K1 172.70(7) . 2 ?
K1 S3 K1 92.17(5) . 2 ?

loop_
_geom_bond_atom_site_label_1
_geom_bond_atom_site_label_2
_geom_bond_distance
_geom_bond_site_symmetry_2
_geom_bond_publ_flag
Eu1 S1 2.966(2) . ?
Eu1 S2 3.009(2) 5_655 ?
Eu1 S3 3.012(2) 3_656 ?
Eu1 S3 3.012(2) 5_656 ?
Eu1 S3 3.086(2) 7_565 ?
Eu1 S3 3.086(2) . ?
Eu1 P1 3.417(2) . ?
Eu1 S2 3.4232(7) 1_565 ?
Eu1 S2 3.4232(7) . ?
Eu1 P1 3.579(2) 1_554 ?
Eu1 K1 4.308(2) 6_656 ?
Eu1 Eu1 4.3395(7) 5_666 ?
P1 S1 2.032(3) 1_556 ?
P1 S3 2.041(2) 7_565 ?
P1 S3 2.041(2) . ?
P1 S2 2.050(3) 5_656 ?
P1 Eu1 3.579(2) 1_556 ?
P1 K1 3.734(3) . ?
K1 S3 3.335(2) . ?
K1 S3 3.335(2) 7_565 ?
K1 S3 3.350(3) 2_554 ?
K1 S3 3.350(3) 8_665 ?
K1 S2 3.389(3) 2 ?
K1 S1 3.4060(8) 2 ?
K1 S1 3.4060(8) 2_565 ?
K1 S1 3.550(3) . ?
K1 Eu1 4.308(2) 6_556 ?
K1 K1 4.8161(12) 2_565 ?
S1 P1 2.032(3) 1_554 ?
S1 K1 3.4060(8) 2_554 ?
S1 K1 3.4060(8) 2_564 ?
S2 P1 2.050(3) 5_656 ?
S2 Eu1 3.009(2) 5_655 ?
S2 K1 3.389(3) 2_554 ?
S2 Eu1 3.4232(7) 1_545 ?
S3 Eu1 3.012(2) 5_656 ?
S3 K1 3.350(3) 2 ?
